data_4068399
loop_
_publ_author_name
'Nakata, Norio'
'Fukazawa, Shun'
'Ishii, Akihiko'

_publ_section_title
;
 Synthesis and Crystal Structures of the First Stable Mononuclear
 Dihydrogermyl(hydrido) Platinum(II) Complexes
;
_journal_issue 2
_journal_name_full Organometallics
_journal_page_first 534
_journal_paper_doi 10.1021/om800809n
_journal_volume 28
_journal_year 2009
_chemical_formula_moiety 'C46 H40 Ge P2 Pt, C H2 Cl2'
_chemical_formula_sum 'C47 H42 Cl2 Ge P2 Pt'
_chemical_formula_weight 1007.33
_chemical_name_common '(dppe)Pt(H)(GeH2Trip)_ CH2Cl2'
_chemical_name_systematic
; 
 (dppe)Pt(H)(GeH2Trip)_ CH2Cl2
;
_space_group_IT_number 14
_symmetry_cell_setting monoclinic
_symmetry_Int_Tables_number 14
_symmetry_space_group_name_Hall '-P 2yn'
_symmetry_space_group_name_H-M 'P 1 21/n 1'
_atom_sites_solution_hydrogens geom
_atom_sites_solution_primary direct
_atom_sites_solution_secondary difmap
_audit_creation_method SHELXL-97
_cell_angle_alpha 90.00
_cell_angle_beta 105.2000(10)
_cell_angle_gamma 90.00
_cell_formula_units_Z 4
_cell_length_a 11.2374(4)
_cell_length_b 20.0320(7)
_cell_length_c 19.0101(7)
_cell_measurement_temperature 103(2)
_cell_measurement_theta_max 0.375
_cell_measurement_theta_min 0.289
_cell_volume 4129.6(3)
_computing_cell_refinement 'Bruker SMART'
_computing_data_collection 'Bruker SMART'
_computing_data_reduction 'Bruker SMART'
_computing_molecular_graphics ORTEP
_computing_publication_material CIFTAB
_computing_structure_refinement 'SHELXL-97 (Sheldrick, 1997)'
_computing_structure_solution 'SHELXS-97 (Sheldrick, 1990)'
_diffrn_ambient_temperature 103(2)
_diffrn_measured_fraction_theta_full 0.999
_diffrn_measured_fraction_theta_max 0.999
_diffrn_measurement_device_type 'CCD area detector'
_diffrn_measurement_method 'phi and omega scans'
_diffrn_radiation_monochromator graphite
_diffrn_radiation_source 'fine-focus sealed tube'
_diffrn_radiation_type MoK\a
_diffrn_radiation_wavelength 0.71073
_diffrn_reflns_av_R_equivalents 0.0330
_diffrn_reflns_av_sigmaI/netI 0.0354
_diffrn_reflns_limit_h_max 13
_diffrn_reflns_limit_h_min -13
_diffrn_reflns_limit_k_max 22
_diffrn_reflns_limit_k_min -24
_diffrn_reflns_limit_l_max 23
_diffrn_reflns_limit_l_min -20
_diffrn_reflns_number 24904
_diffrn_reflns_theta_full 25.50
_diffrn_reflns_theta_max 25.50
_diffrn_reflns_theta_min 1.51
_exptl_absorpt_coefficient_mu 4.351
_exptl_absorpt_correction_T_max 0.3754
_exptl_absorpt_correction_T_min 0.2886
_exptl_absorpt_correction_type empirical
_exptl_crystal_colour colorless
_exptl_crystal_density_diffrn 1.620
_exptl_crystal_density_meas ?
_exptl_crystal_density_method 'not measured'
_exptl_crystal_description prism
_exptl_crystal_F_000 1992
_exptl_crystal_size_max 0.38
_exptl_crystal_size_mid 0.30
_exptl_crystal_size_min 0.28
_refine_diff_density_max 1.670
_refine_diff_density_min -0.953
_refine_diff_density_rms 0.124
_refine_ls_extinction_method none
_refine_ls_goodness_of_fit_ref 1.023
_refine_ls_hydrogen_treatment mixed
_refine_ls_matrix_type full
_refine_ls_number_parameters 490
_refine_ls_number_reflns 7682
_refine_ls_number_restraints 1
_refine_ls_restrained_S_all 1.023
_refine_ls_R_factor_all 0.0393
_refine_ls_R_factor_gt 0.0329
_refine_ls_shift/su_max 0.001
_refine_ls_shift/su_mean 0.000
_refine_ls_structure_factor_coef Fsqd
_refine_ls_weighting_details 'calc w=1/[\s^2^(Fo^2^)+(0.0484P)^2^+5.6789P] where P=(Fo^2^+2Fc^2^)/3'
_refine_ls_weighting_scheme calc
_refine_ls_wR_factor_gt 0.0817
_refine_ls_wR_factor_ref 0.0855
_reflns_number_gt 6694
_reflns_number_total 7682
_reflns_threshold_expression >2sigma(I)
_cod_data_source_file om800809n_si_002.cif
_cod_data_source_block complex3
_cod_depositor_comments
;
The following automatic conversions were performed:

'_exptl_crystal_density_meas' value 'not measured' was changed to '?'
- the value is perceived as not measured.

Automatic conversion script
Id: cif_fix_values 3008 2015-01-20 13:52:24Z robertas 
;
_cod_original_sg_symbol_H-M 'P 21/n'
_cod_database_code 4068399

loop_
_symmetry_equiv_pos_as_xyz
'x, y, z'
'-x+1/2, y+1/2, -z+1/2'
'-x, -y, -z'
'x-1/2, -y-1/2, z-1/2'

loop_
_atom_site_label
_atom_site_type_symbol
_atom_site_fract_x
_atom_site_fract_y
_atom_site_fract_z
_atom_site_U_iso_or_equiv
_atom_site_adp_type
_atom_site_occupancy
_atom_site_symmetry_multiplicity
_atom_site_calc_flag
_atom_site_refinement_flags
Pt1 Pt 0.257548(15) 0.195213(8) 0.216506(8) 0.02249(7) Uani 1 1 d D
H1 H 0.394(3) 0.179(3) 0.276(2) 0.051(16) Uiso 1 1 d D
Ge1 Ge 0.33896(4) 0.10947(2) 0.15230(2) 0.02600(12) Uani 1 1 d .
H2 H 0.392(5) 0.138(3) 0.085(3) 0.061(18) Uiso 1 1 d .
H3 H 0.255(5) 0.054(3) 0.114(3) 0.046(15) Uiso 1 1 d .
C1 C 0.4813(4) 0.0584(2) 0.2151(2) 0.0243(9) Uani 1 1 d .
C2 C 0.4527(4) 0.0278(2) 0.2827(2) 0.0270(10) Uani 1 1 d .
C3 C 0.3431(4) 0.0322(2) 0.3028(2) 0.0282(10) Uani 1 1 d .
H4 H 0.2751 0.0555 0.2725 0.034 Uiso 1 1 calc R
C4 C 0.3318(5) 0.0028(2) 0.3673(3) 0.0350(11) Uani 1 1 d .
H5 H 0.2569 0.0072 0.3812 0.042 Uiso 1 1 calc R
C5 C 0.4282(5) -0.0327(2) 0.4110(3) 0.0383(12) Uani 1 1 d .
H6 H 0.4195 -0.0531 0.4544 0.046 Uiso 1 1 calc R
C6 C 0.5391(5) -0.0384(2) 0.3909(3) 0.0354(11) Uani 1 1 d .
H7 H 0.6059 -0.0630 0.4206 0.042 Uiso 1 1 calc R
C7 C 0.5512(4) -0.0084(2) 0.3282(3) 0.0308(10) Uani 1 1 d .
C8 C 0.5296(4) -0.0005(2) 0.1778(3) 0.0296(10) Uani 1 1 d .
C9 C 0.4847(4) -0.0185(3) 0.1047(3) 0.0358(11) Uani 1 1 d .
H8 H 0.4205 0.0063 0.0731 0.043 Uiso 1 1 calc R
C10 C 0.5362(5) -0.0740(3) 0.0789(3) 0.0442(14) Uani 1 1 d .
H9 H 0.5068 -0.0869 0.0293 0.053 Uiso 1 1 calc R
C11 C 0.6287(5) -0.1100(3) 0.1247(4) 0.0504(16) Uani 1 1 d .
H10 H 0.6610 -0.1483 0.1068 0.061 Uiso 1 1 calc R
C12 C 0.6756(5) -0.0909(2) 0.1967(3) 0.0421(13) Uani 1 1 d .
H11 H 0.7413 -0.1152 0.2278 0.051 Uiso 1 1 calc R
C13 C 0.6253(4) -0.0358(2) 0.2230(3) 0.0324(11) Uani 1 1 d .
C14 C 0.5978(4) 0.1008(2) 0.2472(2) 0.0255(9) Uani 1 1 d .
C15 C 0.6120(4) 0.1684(2) 0.2372(2) 0.0270(10) Uani 1 1 d .
H12 H 0.5474 0.1932 0.2057 0.032 Uiso 1 1 calc R
C16 C 0.7214(4) 0.2004(2) 0.2735(3) 0.0297(10) Uani 1 1 d .
H13 H 0.7307 0.2469 0.2668 0.036 Uiso 1 1 calc R
C17 C 0.8158(4) 0.1651(2) 0.3189(3) 0.0322(11) Uani 1 1 d .
H14 H 0.8891 0.1876 0.3441 0.039 Uiso 1 1 calc R
C18 C 0.8046(4) 0.0968(2) 0.3282(3) 0.0342(11) Uani 1 1 d .
H15 H 0.8708 0.0721 0.3583 0.041 Uiso 1 1 calc R
C19 C 0.6964(4) 0.0652(2) 0.2932(3) 0.0297(10) Uani 1 1 d .
C20 C 0.6662(4) -0.0087(2) 0.3002(3) 0.0336(11) Uani 1 1 d .
H16 H 0.7361 -0.0344 0.3321 0.040 Uiso 1 1 calc R
P1 P 0.21691(10) 0.27704(6) 0.28826(6) 0.0230(2) Uani 1 1 d .
C21 C 0.0837(4) 0.3249(2) 0.2358(2) 0.0288(10) Uani 1 1 d .
H17 H 0.0449 0.3492 0.2693 0.035 Uiso 1 1 calc R
H18 H 0.1106 0.3578 0.2043 0.035 Uiso 1 1 calc R
C22 C -0.0081(4) 0.2767(2) 0.1893(2) 0.0292(10) Uani 1 1 d .
H19 H -0.0735 0.3021 0.1545 0.035 Uiso 1 1 calc R
H20 H -0.0475 0.2500 0.2208 0.035 Uiso 1 1 calc R
P2 P 0.07033(10) 0.22053(6) 0.13861(6) 0.0238(2) Uani 1 1 d .
C23 C 0.1745(4) 0.2482(2) 0.3693(2) 0.0250(9) Uani 1 1 d .
C24 C 0.1582(5) 0.2916(3) 0.4224(3) 0.0366(12) Uani 1 1 d .
H21 H 0.1676 0.3383 0.4169 0.044 Uiso 1 1 calc R
C25 C 0.1282(5) 0.2671(3) 0.4835(3) 0.0463(14) Uani 1 1 d .
H22 H 0.1172 0.2971 0.5200 0.056 Uiso 1 1 calc R
C26 C 0.1140(5) 0.1990(3) 0.4920(3) 0.0456(14) Uani 1 1 d .
H23 H 0.0910 0.1825 0.5334 0.055 Uiso 1 1 calc R
C27 C 0.1334(5) 0.1555(3) 0.4399(3) 0.0414(12) Uani 1 1 d .
H24 H 0.1270 0.1087 0.4466 0.050 Uiso 1 1 calc R
C28 C 0.1617(4) 0.1788(2) 0.3786(3) 0.0327(11) Uani 1 1 d .
H25 H 0.1728 0.1485 0.3424 0.039 Uiso 1 1 calc R
C29 C 0.3385(4) 0.3378(2) 0.3200(3) 0.0301(10) Uani 1 1 d .
C30 C 0.4576(5) 0.3132(2) 0.3479(3) 0.0356(11) Uani 1 1 d .
H26 H 0.4707 0.2664 0.3534 0.043 Uiso 1 1 calc R
C31 C 0.5564(5) 0.3562(3) 0.3677(4) 0.0538(16) Uani 1 1 d .
H27 H 0.6370 0.3394 0.3886 0.065 Uiso 1 1 calc R
C32 C 0.5371(6) 0.4242(3) 0.3567(4) 0.0559(16) Uani 1 1 d .
H28 H 0.6058 0.4537 0.3672 0.067 Uiso 1 1 calc R
C33 C 0.4208(6) 0.4496(3) 0.3309(4) 0.0574(17) Uani 1 1 d .
H29 H 0.4087 0.4965 0.3255 0.069 Uiso 1 1 calc R
C34 C 0.3196(5) 0.4062(3) 0.3124(3) 0.0430(13) Uani 1 1 d .
H30 H 0.2385 0.4235 0.2948 0.052 Uiso 1 1 calc R
C35 C -0.0429(4) 0.1557(2) 0.1022(3) 0.0295(10) Uani 1 1 d .
C36 C -0.1342(6) 0.1368(3) 0.1331(4) 0.0587(17) Uani 1 1 d .
H31 H -0.1424 0.1588 0.1759 0.070 Uiso 1 1 calc R
C37 C -0.2179(6) 0.0843(3) 0.1019(4) 0.0620(18) Uani 1 1 d .
H32 H -0.2814 0.0717 0.1238 0.074 Uiso 1 1 calc R
C38 C -0.2067(5) 0.0537(3) 0.0430(3) 0.0526(16) Uani 1 1 d .
H33 H -0.2645 0.0201 0.0216 0.063 Uiso 1 1 calc R
C39 C -0.1133(6) 0.0693(3) 0.0117(3) 0.0585(17) Uani 1 1 d .
H34 H -0.1037 0.0448 -0.0293 0.070 Uiso 1 1 calc R
C40 C -0.0334(6) 0.1205(3) 0.0398(3) 0.0507(15) Uani 1 1 d .
H35 H 0.0290 0.1324 0.0167 0.061 Uiso 1 1 calc R
C41 C 0.0796(4) 0.2690(2) 0.0592(2) 0.0245(9) Uani 1 1 d .
C42 C 0.1941(4) 0.2777(3) 0.0455(3) 0.0328(11) Uani 1 1 d .
H36 H 0.2652 0.2580 0.0770 0.039 Uiso 1 1 calc R
C43 C 0.2053(5) 0.3150(3) -0.0140(3) 0.0378(12) Uani 1 1 d .
H37 H 0.2839 0.3205 -0.0232 0.045 Uiso 1 1 calc R
C44 C 0.1032(5) 0.3439(2) -0.0596(2) 0.0341(11) Uani 1 1 d .
H38 H 0.1111 0.3695 -0.1002 0.041 Uiso 1 1 calc R
C45 C -0.0114(5) 0.3358(2) -0.0465(2) 0.0319(11) Uani 1 1 d .
H39 H -0.0820 0.3562 -0.0778 0.038 Uiso 1 1 calc R
C46 C -0.0234(4) 0.2980(2) 0.0123(2) 0.0294(10) Uani 1 1 d .
H40 H -0.1025 0.2919 0.0206 0.035 Uiso 1 1 calc R
C47 C 0.4315(7) 0.4021(4) 0.1461(4) 0.072(2) Uani 1 1 d .
H41 H 0.4505 0.4303 0.1904 0.086 Uiso 1 1 calc R
H42 H 0.3427 0.3907 0.1342 0.086 Uiso 1 1 calc R
Cl1 Cl 0.51690(15) 0.32984(8) 0.16414(8) 0.0562(4) Uani 1 1 d .
Cl2 Cl 0.46156(17) 0.44825(8) 0.07261(10) 0.0654(4) Uani 1 1 d .

loop_
_atom_site_aniso_label
_atom_site_aniso_U_11
_atom_site_aniso_U_22
_atom_site_aniso_U_33
_atom_site_aniso_U_23
_atom_site_aniso_U_13
_atom_site_aniso_U_12
Pt1 0.02037(10) 0.02493(10) 0.02116(10) 0.00143(7) 0.00364(7) 0.00418(6)
Ge1 0.0237(2) 0.0302(3) 0.0231(2) -0.00398(19) 0.00429(18) 0.00172(19)
C1 0.020(2) 0.022(2) 0.030(2) -0.0028(18) 0.0070(18) 0.0005(17)
C2 0.029(2) 0.018(2) 0.034(2) -0.0020(18) 0.0067(19) -0.0040(18)
C3 0.023(2) 0.027(2) 0.033(2) -0.004(2) 0.0062(19) -0.0029(18)
C4 0.037(3) 0.032(3) 0.040(3) -0.006(2) 0.017(2) -0.011(2)
C5 0.050(3) 0.028(3) 0.038(3) 0.006(2) 0.011(2) -0.007(2)
C6 0.039(3) 0.025(2) 0.038(3) 0.003(2) 0.002(2) -0.004(2)
C7 0.030(3) 0.020(2) 0.041(3) -0.003(2) 0.007(2) -0.0023(18)
C8 0.027(2) 0.023(2) 0.042(3) -0.009(2) 0.016(2) -0.0058(18)
C9 0.025(2) 0.041(3) 0.045(3) -0.015(2) 0.014(2) -0.009(2)
C10 0.033(3) 0.044(3) 0.062(4) -0.030(3) 0.025(3) -0.013(2)
C11 0.039(3) 0.037(3) 0.086(4) -0.032(3) 0.036(3) -0.009(2)
C12 0.024(3) 0.030(3) 0.076(4) -0.009(3) 0.018(3) -0.002(2)
C13 0.026(2) 0.023(2) 0.049(3) -0.007(2) 0.011(2) -0.0021(19)
C14 0.025(2) 0.026(2) 0.027(2) -0.0027(18) 0.0099(18) -0.0004(18)
C15 0.029(2) 0.026(2) 0.029(2) 0.0006(19) 0.0129(19) -0.0031(19)
C16 0.030(3) 0.025(2) 0.038(3) -0.0040(19) 0.014(2) -0.0074(18)
C17 0.022(2) 0.038(3) 0.037(3) -0.010(2) 0.008(2) -0.009(2)
C18 0.020(2) 0.040(3) 0.041(3) -0.001(2) 0.005(2) 0.000(2)
C19 0.025(2) 0.028(2) 0.037(3) -0.003(2) 0.009(2) -0.0012(19)
C20 0.028(3) 0.025(2) 0.044(3) -0.002(2) 0.002(2) 0.0035(19)
P1 0.0217(6) 0.0231(6) 0.0237(6) 0.0012(5) 0.0052(4) 0.0023(4)
C21 0.028(2) 0.030(2) 0.028(2) 0.0028(19) 0.0057(19) 0.0100(19)
C22 0.023(2) 0.035(3) 0.028(2) 0.005(2) 0.0042(19) 0.0055(19)
P2 0.0205(6) 0.0285(6) 0.0213(5) 0.0024(5) 0.0034(4) 0.0030(5)
C23 0.021(2) 0.028(2) 0.025(2) 0.0020(18) 0.0033(17) 0.0041(18)
C24 0.042(3) 0.033(3) 0.035(3) 0.003(2) 0.011(2) 0.008(2)
C25 0.059(4) 0.050(3) 0.034(3) 0.001(2) 0.019(3) 0.011(3)
C26 0.047(3) 0.061(4) 0.034(3) 0.014(3) 0.020(3) 0.005(3)
C27 0.041(3) 0.041(3) 0.041(3) 0.010(2) 0.009(2) -0.003(2)
C28 0.031(3) 0.032(3) 0.035(3) -0.001(2) 0.008(2) -0.003(2)
C29 0.031(3) 0.029(2) 0.032(2) -0.005(2) 0.012(2) -0.002(2)
C30 0.030(3) 0.034(3) 0.042(3) 0.001(2) 0.008(2) -0.002(2)
C31 0.026(3) 0.058(4) 0.074(4) -0.015(3) 0.009(3) -0.007(3)
C32 0.045(4) 0.051(4) 0.074(4) -0.026(3) 0.021(3) -0.016(3)
C33 0.063(4) 0.038(3) 0.078(4) -0.021(3) 0.031(3) -0.012(3)
C34 0.038(3) 0.035(3) 0.057(3) -0.010(2) 0.014(3) -0.002(2)
C35 0.025(2) 0.028(2) 0.034(2) 0.009(2) 0.0050(19) 0.0014(18)
C36 0.071(4) 0.049(3) 0.071(4) -0.018(3) 0.044(4) -0.018(3)
C37 0.040(3) 0.069(4) 0.086(5) 0.009(4) 0.032(3) -0.016(3)
C38 0.036(3) 0.050(3) 0.059(4) -0.002(3) -0.010(3) -0.003(3)
C39 0.072(5) 0.056(4) 0.044(3) 0.000(3) 0.010(3) -0.020(3)
C40 0.062(4) 0.055(4) 0.034(3) -0.001(3) 0.011(3) -0.021(3)
C41 0.028(2) 0.023(2) 0.020(2) -0.0007(17) 0.0032(18) -0.0024(18)
C42 0.029(3) 0.040(3) 0.029(2) 0.005(2) 0.007(2) 0.000(2)
C43 0.033(3) 0.044(3) 0.037(3) 0.006(2) 0.011(2) -0.007(2)
C44 0.048(3) 0.029(3) 0.024(2) 0.000(2) 0.008(2) -0.010(2)
C45 0.036(3) 0.027(2) 0.027(2) 0.001(2) -0.001(2) -0.002(2)
C46 0.026(2) 0.033(3) 0.025(2) 0.0008(19) 0.0001(19) -0.0044(19)
C47 0.077(5) 0.068(5) 0.082(5) 0.001(4) 0.041(4) 0.023(4)
Cl1 0.0656(10) 0.0544(9) 0.0489(8) 0.0084(7) 0.0153(7) 0.0108(7)
Cl2 0.0747(11) 0.0428(8) 0.0861(12) 0.0089(8) 0.0343(9) 0.0050(7)

loop_
_atom_type_symbol
_atom_type_description
_atom_type_scat_dispersion_real
_atom_type_scat_dispersion_imag
_atom_type_scat_source
C C 0.0033 0.0016 'International Tables Vol C Tables 4.2.6.8 and 6.1.1.4'
H H 0.0000 0.0000 'International Tables Vol C Tables 4.2.6.8 and 6.1.1.4'
P P 0.1023 0.0942 'International Tables Vol C Tables 4.2.6.8 and 6.1.1.4'
Cl Cl 0.1484 0.1585 'International Tables Vol C Tables 4.2.6.8 and 6.1.1.4'
Ge Ge 0.1547 1.8001 'International Tables Vol C Tables 4.2.6.8 and 6.1.1.4'
Pt Pt -1.7033 8.3905 'International Tables Vol C Tables 4.2.6.8 and 6.1.1.4'

loop_
_geom_angle_atom_site_label_1
_geom_angle_atom_site_label_2
_geom_angle_atom_site_label_3
_geom_angle
P1 Pt1 P2 86.14(4)
P1 Pt1 Ge1 169.74(3)
P2 Pt1 Ge1 103.63(3)
P1 Pt1 H1 91.2(19)
P2 Pt1 H1 177.4(19)
Ge1 Pt1 H1 79.0(19)
C1 Ge1 Pt1 114.18(12)
C1 Ge1 H2 104(2)
Pt1 Ge1 H2 114(2)
C1 Ge1 H3 102(2)
Pt1 Ge1 H3 119(2)
H2 Ge1 H3 101(3)
C2 C1 C14 103.3(3)
C2 C1 C8 104.8(3)
C14 C1 C8 103.8(3)
C2 C1 Ge1 113.1(3)
C14 C1 Ge1 114.5(3)
C8 C1 Ge1 116.0(3)
C3 C2 C7 118.3(4)
C3 C2 C1 127.1(4)
C7 C2 C1 114.6(4)
C2 C3 C4 120.5(4)
C2 C3 H4 119.7
C4 C3 H4 119.7
C5 C4 C3 120.6(5)
C5 C4 H5 119.7
C3 C4 H5 119.7
C4 C5 C6 119.6(5)
C4 C5 H6 120.2
C6 C5 H6 120.2
C7 C6 C5 119.9(5)
C7 C6 H7 120.0
C5 C6 H7 120.0
C6 C7 C2 121.0(5)
C6 C7 C20 126.1(4)
C2 C7 C20 112.8(4)
C13 C8 C9 120.3(4)
C13 C8 C1 114.6(4)
C9 C8 C1 125.1(4)
C8 C9 C10 118.6(5)
C8 C9 H8 120.7
C10 C9 H8 120.7
C11 C10 C9 120.6(5)
C11 C10 H9 119.7
C9 C10 H9 119.7
C10 C11 C12 120.7(5)
C10 C11 H10 119.6
C12 C11 H10 119.6
C11 C12 C13 119.3(5)
C11 C12 H11 120.4
C13 C12 H11 120.4
C8 C13 C12 120.4(5)
C8 C13 C20 113.9(4)
C12 C13 C20 125.7(5)
C15 C14 C19 118.7(4)
C15 C14 C1 126.9(4)
C19 C14 C1 114.4(4)
C14 C15 C16 119.9(4)
C14 C15 H12 120.0
C16 C15 H12 120.0
C17 C16 C15 120.6(4)
C17 C16 H13 119.7
C15 C16 H13 119.7
C16 C17 C18 120.3(4)
C16 C17 H14 119.8
C18 C17 H14 119.8
C19 C18 C17 119.2(4)
C19 C18 H15 120.4
C17 C18 H15 120.4
C18 C19 C14 121.2(4)
C18 C19 C20 126.1(4)
C14 C19 C20 112.7(4)
C13 C20 C7 105.7(4)
C13 C20 C19 106.2(4)
C7 C20 C19 104.8(4)
C13 C20 H16 113.1
C7 C20 H16 113.1
C19 C20 H16 113.1
C29 P1 C23 105.8(2)
C29 P1 C21 105.5(2)
C23 P1 C21 105.6(2)
C29 P1 Pt1 115.81(15)
C23 P1 Pt1 114.85(15)
C21 P1 Pt1 108.44(15)
C22 C21 P1 108.6(3)
C22 C21 H17 110.0
P1 C21 H17 110.0
C22 C21 H18 110.0
P1 C21 H18 110.0
H17 C21 H18 108.4
C21 C22 P2 110.3(3)
C21 C22 H19 109.6
P2 C22 H19 109.6
C21 C22 H20 109.6
P2 C22 H20 109.6
H19 C22 H20 108.1
C41 P2 C35 104.5(2)
C41 P2 C22 104.3(2)
C35 P2 C22 104.5(2)
C41 P2 Pt1 114.30(15)
C35 P2 Pt1 121.31(15)
C22 P2 Pt1 106.30(14)
C24 C23 C28 119.3(4)
C24 C23 P1 122.2(4)
C28 C23 P1 118.4(3)
C23 C24 C25 120.0(5)
C23 C24 H21 120.0
C25 C24 H21 120.0
C26 C25 C24 120.5(5)
C26 C25 H22 119.8
C24 C25 H22 119.8
C27 C26 C25 119.6(5)
C27 C26 H23 120.2
C25 C26 H23 120.2
C28 C27 C26 120.7(5)
C28 C27 H24 119.6
C26 C27 H24 119.6
C27 C28 C23 119.8(5)
C27 C28 H25 120.1
C23 C28 H25 120.1
C34 C29 C30 119.6(5)
C34 C29 P1 123.2(4)
C30 C29 P1 117.0(4)
C31 C30 C29 120.5(5)
C31 C30 H26 119.8
C29 C30 H26 119.8
C30 C31 C32 119.4(5)
C30 C31 H27 120.3
C32 C31 H27 120.3
C33 C32 C31 121.1(5)
C33 C32 H28 119.5
C31 C32 H28 119.5
C32 C33 C34 119.7(6)
C32 C33 H29 120.2
C34 C33 H29 120.2
C29 C34 C33 119.6(5)
C29 C34 H30 120.2
C33 C34 H30 120.2
C36 C35 C40 117.2(5)
C36 C35 P2 124.3(4)
C40 C35 P2 118.5(4)
C35 C36 C37 120.8(6)
C35 C36 H31 119.6
C37 C36 H31 119.6
C38 C37 C36 119.9(6)
C38 C37 H32 120.1
C36 C37 H32 120.1
C37 C38 C39 121.3(6)
C37 C38 H33 119.4
C39 C38 H33 119.4
C38 C39 C40 119.8(6)
C38 C39 H34 120.1
C40 C39 H34 120.1
C39 C40 C35 121.0(6)
C39 C40 H35 119.5
C35 C40 H35 119.5
C42 C41 C46 118.9(4)
C42 C41 P2 118.7(3)
C46 C41 P2 122.4(4)
C41 C42 C43 120.5(4)
C41 C42 H36 119.8
C43 C42 H36 119.8
C44 C43 C42 120.2(5)
C44 C43 H37 119.9
C42 C43 H37 119.9
C43 C44 C45 120.0(5)
C43 C44 H38 120.0
C45 C44 H38 120.0
C44 C45 C46 120.1(4)
C44 C45 H39 120.0
C46 C45 H39 120.0
C41 C46 C45 120.4(5)
C41 C46 H40 119.8
C45 C46 H40 119.8
Cl1 C47 Cl2 112.5(4)
Cl1 C47 H41 109.1
Cl2 C47 H41 109.1
Cl1 C47 H42 109.1
Cl2 C47 H42 109.1
H41 C47 H42 107.8

loop_
_geom_bond_atom_site_label_1
_geom_bond_atom_site_label_2
_geom_bond_distance
Pt1 P1 2.2546(11)
Pt1 P2 2.2897(11)
Pt1 Ge1 2.4212(5)
Pt1 H1 1.681(10)
Ge1 C1 2.007(4)
Ge1 H2 1.66(6)
Ge1 H3 1.51(5)
C1 C2 1.533(6)
C1 C14 1.546(6)
C1 C8 1.545(6)
C2 C3 1.385(6)
C2 C7 1.413(6)
C3 C4 1.396(7)
C3 H4 0.9500
C4 C5 1.376(7)
C4 H5 0.9500
C5 C6 1.401(7)
C5 H6 0.9500
C6 C7 1.372(7)
C6 H7 0.9500
C7 C20 1.521(7)
C8 C13 1.382(7)
C8 C9 1.397(7)
C9 C10 1.400(7)
C9 H8 0.9500
C10 C11 1.372(8)
C10 H9 0.9500
C11 C12 1.385(8)
C11 H10 0.9500
C12 C13 1.390(7)
C12 H11 0.9500
C13 C20 1.519(7)
C14 C15 1.384(6)
C14 C19 1.410(6)
C15 C16 1.398(6)
C15 H12 0.9500
C16 C17 1.374(7)
C16 H13 0.9500
C17 C18 1.391(7)
C17 H14 0.9500
C18 C19 1.377(6)
C18 H15 0.9500
C19 C20 1.533(6)
C20 H16 1.0000
P1 C29 1.811(5)
P1 C23 1.821(5)
P1 C21 1.836(4)
C21 C22 1.516(7)
C21 H17 0.9900
C21 H18 0.9900
C22 P2 1.849(5)
C22 H19 0.9900
C22 H20 0.9900
P2 C41 1.820(4)
P2 C35 1.823(5)
C23 C24 1.380(7)
C23 C28 1.413(6)
C24 C25 1.383(7)
C24 H21 0.9500
C25 C26 1.387(8)
C25 H22 0.9500
C26 C27 1.378(8)
C26 H23 0.9500
C27 C28 1.368(7)
C27 H24 0.9500
C28 H25 0.9500
C29 C34 1.389(7)
C29 C30 1.394(7)
C30 C31 1.378(7)
C30 H26 0.9500
C31 C32 1.387(9)
C31 H27 0.9500
C32 C33 1.369(9)
C32 H28 0.9500
C33 C34 1.401(8)
C33 H29 0.9500
C34 H30 0.9500
C35 C36 1.363(7)
C35 C40 1.407(7)
C36 C37 1.432(9)
C36 H31 0.9500
C37 C38 1.311(9)
C37 H32 0.9500
C38 C39 1.372(9)
C38 H33 0.9500
C39 C40 1.376(8)
C39 H34 0.9500
C40 H35 0.9500
C41 C42 1.389(7)
C41 C46 1.390(6)
C42 C43 1.388(7)
C42 H36 0.9500
C43 C44 1.372(7)
C43 H37 0.9500
C44 C45 1.384(7)
C44 H38 0.9500
C45 C46 1.385(7)
C45 H39 0.9500
C46 H40 0.9500
C47 Cl1 1.720(7)
C47 Cl2 1.781(7)
C47 H41 0.9900
C47 H42 0.9900
